data_1571759
loop_
_publ_author_name
'&#x160;&#xe1;mal, Michal'
'Sturm, Ludmilla'
'Banasiewicz, Marzena'
'Deperasinska, Irena'
'Kozankiewicz, Boleslaw'
'Morawski, Olaf'
'Nagata, Yuuya'
'Dechambenoit, Pierre'
'Bock, Harald'
'Rossel, Amandine'
'Bud&#x11b;&#x161;&#xed;nsk&#xfd;, Milo&#x161;'
'Boudier, Anthony'
'Jan&#x10d;a&#x159;&#xed;k, Andrej'

_publ_section_title
;
 Carbonyl mediated fluorescence in aceno[<i>n</i>]helicenones and
 fluoreno[<i>n</i>]helicenes.
;
_journal_issue 25
_journal_name_full 'Chemical science'
_journal_page_first 9842
_journal_page_last 9850
_journal_paper_doi 10.1039/d4sc00892h
_journal_volume 15
_journal_year 2024
_chemical_formula_moiety 'C37 H20 O'
_chemical_formula_sum 'C37 H20 O'
_chemical_formula_weight 480.53
_space_group_crystal_system monoclinic
_space_group_IT_number 14
_space_group_name_Hall '-P 2ybc'
_space_group_name_H-M_alt 'P 1 21/c 1'
_atom_sites_solution_hydrogens geom
_audit_creation_method SHELXL-2018/3
_audit_update_record
;
2023-09-19 deposited with the CCDC.	2024-05-23 downloaded from the CCDC.
;
_cell_angle_alpha 90
_cell_angle_beta 101.427(4)
_cell_angle_gamma 90
_cell_formula_units_Z 4
_cell_length_a 15.5109(11)
_cell_length_b 8.9771(7)
_cell_length_c 16.8196(13)
_cell_measurement_reflns_used 9602
_cell_measurement_temperature 120(2)
_cell_measurement_theta_max 29.09
_cell_measurement_theta_min 2.47
_cell_volume 2295.6(3)
_computing_cell_refinement 'Bruker SAINT'
_computing_data_collection 'Bruker APEX2'
_computing_data_reduction 'Bruker SAINT'
_computing_structure_refinement 'SHELXL-2018/3 (Sheldrick, 2018)'
_computing_structure_solution 'Intrinsic Phasing (Bruker)'
_diffrn_ambient_temperature 120(2)
_diffrn_measured_fraction_theta_full 1.000
_diffrn_measured_fraction_theta_max 0.971
_diffrn_measurement_device_type 'Bruker APEX-II Quasar'
_diffrn_measurement_method 'phi and omega scans'
_diffrn_radiation_type MoK\a
_diffrn_radiation_wavelength 0.71073
_diffrn_reflns_av_R_equivalents 0.0573
_diffrn_reflns_av_unetI/netI 0.0304
_diffrn_reflns_Laue_measured_fraction_full 1.000
_diffrn_reflns_Laue_measured_fraction_max 0.971
_diffrn_reflns_limit_h_max 21
_diffrn_reflns_limit_h_min -21
_diffrn_reflns_limit_k_max 12
_diffrn_reflns_limit_k_min -12
_diffrn_reflns_limit_l_max 23
_diffrn_reflns_limit_l_min -23
_diffrn_reflns_number 156291
_diffrn_reflns_point_group_measured_fraction_full 1.000
_diffrn_reflns_point_group_measured_fraction_max 0.971
_diffrn_reflns_theta_full 25.242
_diffrn_reflns_theta_max 30.464
_diffrn_reflns_theta_min 2.471
_diffrn_source 'Incoatec microfocus sealed tube'
_exptl_absorpt_coefficient_mu 0.082
_exptl_absorpt_correction_T_max 0.7444
_exptl_absorpt_correction_T_min 0.6744
_exptl_absorpt_correction_type multi-scan
_exptl_absorpt_process_details SADABS
_exptl_crystal_colour purple
_exptl_crystal_density_diffrn 1.390
_exptl_crystal_density_meas ?
_exptl_crystal_description shunk
_exptl_crystal_F_000 1000
_exptl_crystal_size_max 0.600
_exptl_crystal_size_mid 0.320
_exptl_crystal_size_min 0.200
_refine_diff_density_max 0.644
_refine_diff_density_min -0.354
_refine_diff_density_rms 0.075
_refine_ls_extinction_method none
_refine_ls_goodness_of_fit_ref 1.164
_refine_ls_hydrogen_treatment riding
_refine_ls_matrix_type full
_refine_ls_number_parameters 343
_refine_ls_number_reflns 6760
_refine_ls_number_restraints 0
_refine_ls_restrained_S_all 1.164
_refine_ls_R_factor_all 0.1117
_refine_ls_R_factor_gt 0.0861
_refine_ls_shift/su_max 0.000
_refine_ls_shift/su_mean 0.000
_refine_ls_structure_factor_coef Fsqd
_refine_ls_weighting_details 'w=1/[\s^2^(Fo^2^)+(0.0719P)^2^+3.6320P] where P=(Fo^2^+2Fc^2^)/3'
_refine_ls_weighting_scheme calc
_refine_ls_wR_factor_gt 0.1992
_refine_ls_wR_factor_ref 0.2198
_reflns_Friedel_coverage 0.000
_reflns_number_gt 5354
_reflns_number_total 6760
_reflns_threshold_expression 'I > 2\s(I)'
_cod_data_source_file d4sc00892h2.cif
_cod_data_source_block shelx_CCDC1
_cod_depositor_comments
;
The following automatic conversions were performed:

data item '_exptl_crystal_density_meas' value 'not measured' was
changed to '?' -- the value is perceived as not measured.

Automatic conversion script
Id: cif_fix_values 8170 2020-07-09 18:12:32Z antanas 

 Adding full bibliography for 1571758--1571760.cif.
;
_cod_original_sg_symbol_H-M 'P 21/c'
_cod_database_code 1571759
_shelx_shelxl_version_number 2018/3
_shelx_space_group_comment
;
The symmetry employed for this shelxl refinement is uniquely defined
by the following loop, which should always be used as a source of
symmetry information in preference to the above space-group names.
They are only intended as comments.
;
_shelx_estimated_absorpt_t_min 0.952
_shelx_estimated_absorpt_t_max 0.984

loop_
_space_group_symop_operation_xyz
'x, y, z'
'-x, y+1/2, -z+1/2'
'-x, -y, -z'
'x, -y-1/2, z-1/2'

loop_
_atom_site_label
_atom_site_type_symbol
_atom_site_fract_x
_atom_site_fract_y
_atom_site_fract_z
_atom_site_U_iso_or_equiv
_atom_site_adp_type
_atom_site_occupancy
_atom_site_site_symmetry_order
_atom_site_calc_flag
_atom_site_refinement_flags_posn
_atom_site_refinement_flags_adp
_atom_site_refinement_flags_occupancy
_atom_site_disorder_assembly
_atom_site_disorder_group
O1 O 0.46894(14) 0.2983(2) 0.40429(13) 0.0414(5) Uani 1 1 d . . . . .
C34 C 0.15817(15) 0.0226(2) 0.57557(13) 0.0190(4) Uani 1 1 d . . . . .
C30 C 0.25286(14) 0.2188(3) 0.72126(14) 0.0215(4) Uani 1 1 d . . . . .
C33 C 0.24169(14) 0.0601(2) 0.55485(13) 0.0187(4) Uani 1 1 d . . . . .
C32 C 0.28822(14) 0.1983(2) 0.57932(13) 0.0199(4) Uani 1 1 d . . . . .
C35 C 0.09644(14) 0.1307(2) 0.59545(13) 0.0199(4) Uani 1 1 d . . . . .
C31 C 0.27898(14) 0.2822(2) 0.65021(14) 0.0213(4) Uani 1 1 d . . . . .
C6 C 0.13501(17) -0.1298(2) 0.57713(15) 0.0255(5) Uani 1 1 d . . . . .
C18 C 0.37486(15) 0.1529(3) 0.47624(14) 0.0248(5) Uani 1 1 d . . . . .
C25 C 0.22706(15) 0.3159(3) 0.77891(15) 0.0253(5) Uani 1 1 d . . . . .
C20 C 0.37653(16) 0.4043(3) 0.54020(16) 0.0286(5) Uani 1 1 d . . . . .
H20 H 0.415043 0.441889 0.507553 0.034 Uiso 1 1 calc R U . . .
C4 C 0.01853(18) -0.0719(3) 0.64955(17) 0.0326(6) Uani 1 1 d . . . . .
H4 H -0.022460 -0.104197 0.681062 0.039 Uiso 1 1 calc R U . . .
C23 C 0.27612(17) 0.5293(3) 0.71246(17) 0.0308(5) Uani 1 1 d . . . . .
H23 H 0.288247 0.633034 0.712020 0.037 Uiso 1 1 calc R U . . .
C10 C 0.35063(15) 0.0048(3) 0.47209(14) 0.0239(5) Uani 1 1 d . . . . .
C22 C 0.30124(16) 0.4353(3) 0.65200(16) 0.0261(5) Uani 1 1 d . . . . .
C37 C 0.03797(17) 0.3816(3) 0.59387(16) 0.0305(5) Uani 1 1 d . . . . .
H37 H 0.037823 0.482076 0.576090 0.037 Uiso 1 1 calc R U . . .
C21 C 0.35009(16) 0.4932(3) 0.59550(17) 0.0293(5) Uani 1 1 d . . . . .
H21 H 0.364285 0.596235 0.596790 0.035 Uiso 1 1 calc R U . . .
C19 C 0.34654(15) 0.2532(3) 0.53073(14) 0.0227(4) Uani 1 1 d . . . . .
C1 C -0.02026(18) 0.3376(3) 0.64313(18) 0.0369(6) Uani 1 1 d . . . . .
H1 H -0.056194 0.409299 0.662482 0.044 Uiso 1 1 calc R U . . .
C29 C 0.25852(15) 0.0650(3) 0.73945(14) 0.0235(5) Uani 1 1 d . . . . .
H29 H 0.280452 -0.001207 0.704088 0.028 Uiso 1 1 calc R U . . .
C3 C 0.03044(16) 0.0843(3) 0.63727(15) 0.0257(5) Uani 1 1 d . . . . .
C11 C 0.40082(16) -0.0753(3) 0.41723(14) 0.0268(5) Uani 1 1 d . . . . .
C8 C 0.24775(18) -0.1942(3) 0.50233(15) 0.0287(5) Uani 1 1 d . . . . .
H8 H 0.272345 -0.264992 0.471203 0.034 Uiso 1 1 calc R U . . .
C27 C 0.20081(17) 0.1052(3) 0.86071(15) 0.0327(6) Uani 1 1 d . . . . .
H27 H 0.180542 0.066031 0.906175 0.039 Uiso 1 1 calc R U . . .
C36 C 0.09547(15) 0.2814(2) 0.57079(14) 0.0219(4) Uani 1 1 d . . . . .
H36 H 0.135031 0.313843 0.537864 0.026 Uiso 1 1 calc R U . . .
C17 C 0.43692(17) 0.1804(3) 0.41996(15) 0.0302(5) Uani 1 1 d . . . . .
C26 C 0.19893(16) 0.2555(3) 0.84682(16) 0.0315(6) Uani 1 1 d . . . . .
H26 H 0.178283 0.320315 0.883613 0.038 Uiso 1 1 calc R U . . .
C14 C 0.50306(19) -0.1519(4) 0.30451(18) 0.0406(7) Uani 1 1 d . . . . .
H14 H 0.535700 -0.179090 0.264554 0.049 Uiso 1 1 calc R U . . .
C28 C 0.23293(17) 0.0092(3) 0.80726(15) 0.0285(5) Uani 1 1 d . . . . .
H28 H 0.236962 -0.094680 0.818072 0.034 Uiso 1 1 calc R U . . .
C5 C 0.06538(18) -0.1734(3) 0.61649(17) 0.0321(6) Uani 1 1 d . . . . .
H5 H 0.051687 -0.276129 0.619489 0.039 Uiso 1 1 calc R U . . .
C9 C 0.28095(15) -0.0451(2) 0.50917(14) 0.0216(4) Uani 1 1 d . . . . .
C16 C 0.45009(16) 0.0320(3) 0.38531(16) 0.0309(5) Uani 1 1 d . . . . .
C24 C 0.23575(17) 0.4739(3) 0.76981(16) 0.0304(5) Uani 1 1 d . . . . .
H24 H 0.212793 0.539853 0.804598 0.037 Uiso 1 1 calc R U . . .
C2 C -0.02510(17) 0.1908(3) 0.66323(18) 0.0349(6) Uani 1 1 d . . . . .
H2 H -0.066210 0.160055 0.694959 0.042 Uiso 1 1 calc R U . . .
C7 C 0.18192(19) -0.2359(3) 0.53951(17) 0.0307(5) Uani 1 1 d . . . . .
H7 H 0.166676 -0.338235 0.540514 0.037 Uiso 1 1 calc R U . . .
C12 C 0.40583(17) -0.2230(3) 0.39559(15) 0.0304(5) Uani 1 1 d . . . . .
H12 H 0.375495 -0.298062 0.418901 0.037 Uiso 1 1 calc R U . . .
C15 C 0.50158(18) -0.0049(4) 0.32904(16) 0.0371(6) Uani 1 1 d . . . . .
H15 H 0.534823 0.068957 0.308051 0.045 Uiso 1 1 calc R U . . .
C13 C 0.45720(19) -0.2592(3) 0.33796(17) 0.0366(6) Uani 1 1 d . . . . .
H13 H 0.460386 -0.360007 0.321680 0.044 Uiso 1 1 calc R U . . .

loop_
_atom_site_aniso_label
_atom_site_aniso_U_11
_atom_site_aniso_U_22
_atom_site_aniso_U_33
_atom_site_aniso_U_23
_atom_site_aniso_U_13
_atom_site_aniso_U_12
O1 0.0453(11) 0.0450(12) 0.0371(12) 0.0069(9) 0.0160(9) -0.0142(9)
C34 0.0317(11) 0.0091(8) 0.0165(10) -0.0011(7) 0.0057(8) -0.0008(8)
C30 0.0235(10) 0.0219(11) 0.0184(11) -0.0027(8) 0.0027(8) -0.0008(8)
C33 0.0275(10) 0.0131(9) 0.0163(10) 0.0016(7) 0.0064(8) 0.0024(8)
C32 0.0240(10) 0.0172(10) 0.0185(10) 0.0016(8) 0.0044(8) 0.0007(8)
C35 0.0258(10) 0.0160(9) 0.0179(10) -0.0019(8) 0.0049(8) -0.0010(8)
C31 0.0235(10) 0.0174(10) 0.0220(11) 0.0009(8) 0.0018(8) 0.0000(8)
C6 0.0389(13) 0.0126(10) 0.0264(12) -0.0010(8) 0.0098(10) -0.0044(9)
C18 0.0257(11) 0.0296(12) 0.0193(11) 0.0062(9) 0.0049(8) 0.0012(9)
C25 0.0248(10) 0.0277(12) 0.0219(11) -0.0066(9) 0.0009(8) 0.0011(9)
C20 0.0296(12) 0.0245(12) 0.0312(13) 0.0091(10) 0.0048(9) -0.0050(9)
C4 0.0370(13) 0.0291(13) 0.0348(14) 0.0021(11) 0.0146(11) -0.0107(10)
C23 0.0336(12) 0.0198(11) 0.0354(14) -0.0081(10) -0.0020(10) -0.0022(9)
C10 0.0282(11) 0.0283(12) 0.0151(10) 0.0027(8) 0.0046(8) 0.0081(9)
C22 0.0276(11) 0.0187(10) 0.0300(13) 0.0007(9) 0.0006(9) -0.0028(8)
C37 0.0349(13) 0.0206(11) 0.0343(14) -0.0038(10) 0.0029(10) 0.0065(9)
C21 0.0315(12) 0.0170(10) 0.0379(14) 0.0047(9) 0.0035(10) -0.0053(9)
C19 0.0245(10) 0.0236(11) 0.0199(11) 0.0053(8) 0.0039(8) -0.0013(8)
C1 0.0351(13) 0.0379(15) 0.0385(16) -0.0070(12) 0.0090(11) 0.0133(11)
C29 0.0279(11) 0.0230(11) 0.0195(11) -0.0013(8) 0.0043(8) 0.0012(9)
C3 0.0273(11) 0.0258(11) 0.0247(12) -0.0015(9) 0.0069(9) -0.0028(9)
C11 0.0281(11) 0.0338(13) 0.0178(11) 0.0021(9) 0.0026(8) 0.0076(9)
C8 0.0461(14) 0.0143(10) 0.0277(13) -0.0032(9) 0.0122(11) 0.0036(9)
C27 0.0323(12) 0.0469(16) 0.0196(12) -0.0038(11) 0.0068(9) -0.0098(11)
C36 0.0266(10) 0.0169(10) 0.0214(11) -0.0002(8) 0.0030(8) 0.0008(8)
C17 0.0297(12) 0.0388(14) 0.0215(12) 0.0062(10) 0.0039(9) -0.0021(10)
C26 0.0281(12) 0.0429(15) 0.0235(12) -0.0146(11) 0.0052(9) -0.0031(10)
C14 0.0339(13) 0.061(2) 0.0276(14) -0.0003(13) 0.0089(11) 0.0140(13)
C28 0.0353(12) 0.0281(12) 0.0220(12) 0.0041(9) 0.0055(9) -0.0023(10)
C5 0.0438(14) 0.0189(11) 0.0358(15) -0.0013(10) 0.0129(11) -0.0114(10)
C9 0.0311(11) 0.0168(10) 0.0179(10) 0.0027(8) 0.0073(8) 0.0049(8)
C16 0.0264(11) 0.0435(15) 0.0222(12) 0.0053(10) 0.0038(9) 0.0042(10)
C24 0.0313(12) 0.0263(12) 0.0310(14) -0.0141(10) -0.0004(10) 0.0010(10)
C2 0.0287(12) 0.0425(15) 0.0364(15) -0.0040(12) 0.0132(11) 0.0009(11)
C7 0.0488(15) 0.0110(10) 0.0345(14) -0.0032(9) 0.0135(11) -0.0020(9)
C12 0.0340(12) 0.0346(13) 0.0231(12) -0.0008(10) 0.0064(10) 0.0107(10)
C15 0.0326(13) 0.0554(18) 0.0240(13) 0.0073(12) 0.0070(10) 0.0070(12)
C13 0.0399(14) 0.0443(16) 0.0261(13) -0.0034(11) 0.0078(11) 0.0158(12)

loop_
_atom_type_symbol
_atom_type_description
_atom_type_scat_dispersion_real
_atom_type_scat_dispersion_imag
_atom_type_scat_source
C C 0.0033 0.0016 'International Tables Vol C Tables 4.2.6.8 and 6.1.1.4'
H H 0.0000 0.0000 'International Tables Vol C Tables 4.2.6.8 and 6.1.1.4'
O O 0.0106 0.0060 'International Tables Vol C Tables 4.2.6.8 and 6.1.1.4'

loop_
_geom_angle_atom_site_label_1
_geom_angle_atom_site_label_2
_geom_angle_atom_site_label_3
_geom_angle
_geom_angle_site_symmetry_1
_geom_angle_site_symmetry_3
_geom_angle_publ_flag
C6 C34 C33 118.12(19) . . ?
C6 C34 C35 117.5(2) . . ?
C33 C34 C35 124.40(18) . . ?
C29 C30 C25 117.8(2) . . ?
C29 C30 C31 123.1(2) . . ?
C25 C30 C31 119.0(2) . . ?
C9 C33 C34 118.31(19) . . ?
C9 C33 C32 118.43(19) . . ?
C34 C33 C32 123.26(19) . . ?
C19 C32 C31 118.2(2) . . ?
C19 C32 C33 118.0(2) . . ?
C31 C32 C33 123.74(19) . . ?
C36 C35 C3 117.4(2) . . ?
C36 C35 C34 122.8(2) . . ?
C3 C35 C34 119.6(2) . . ?
C22 C31 C32 117.5(2) . . ?
C22 C31 C30 118.0(2) . . ?
C32 C31 C30 124.4(2) . . ?
C34 C6 C7 119.0(2) . . ?
C34 C6 C5 119.4(2) . . ?
C7 C6 C5 121.6(2) . . ?
C10 C18 C19 122.0(2) . . ?
C10 C18 C17 109.2(2) . . ?
C19 C18 C17 128.7(2) . . ?
C26 C25 C30 119.5(2) . . ?
C26 C25 C24 121.1(2) . . ?
C30 C25 C24 119.2(2) . . ?
C21 C20 C19 120.0(2) . . ?
C21 C20 H20 120.0 . . ?
C19 C20 H20 120.0 . . ?
C5 C4 C3 120.3(2) . . ?
C5 C4 H4 119.9 . . ?
C3 C4 H4 119.9 . . ?
C24 C23 C22 121.4(2) . . ?
C24 C23 H23 119.3 . . ?
C22 C23 H23 119.3 . . ?
C18 C10 C9 120.3(2) . . ?
C18 C10 C11 108.8(2) . . ?
C9 C10 C11 130.5(2) . . ?
C31 C22 C21 120.0(2) . . ?
C31 C22 C23 119.2(2) . . ?
C21 C22 C23 120.9(2) . . ?
C36 C37 C1 120.9(2) . . ?
C36 C37 H37 119.5 . . ?
C1 C37 H37 119.5 . . ?
C20 C21 C22 121.2(2) . . ?
C20 C21 H21 119.4 . . ?
C22 C21 H21 119.4 . . ?
C18 C19 C32 117.8(2) . . ?
C18 C19 C20 122.6(2) . . ?
C32 C19 C20 119.6(2) . . ?
C2 C1 C37 119.5(2) . . ?
C2 C1 H1 120.2 . . ?
C37 C1 H1 120.2 . . ?
C28 C29 C30 121.3(2) . . ?
C28 C29 H29 119.3 . . ?
C30 C29 H29 119.3 . . ?
C2 C3 C35 120.0(2) . . ?
C2 C3 C4 120.9(2) . . ?
C35 C3 C4 119.1(2) . . ?
C12 C11 C16 119.7(2) . . ?
C12 C11 C10 133.2(2) . . ?
C16 C11 C10 107.1(2) . . ?
C7 C8 C9 121.0(2) . . ?
C7 C8 H8 119.5 . . ?
C9 C8 H8 119.5 . . ?
C26 C27 C28 119.6(2) . . ?
C26 C27 H27 120.2 . . ?
C28 C27 H27 120.2 . . ?
C37 C36 C35 120.8(2) . . ?
C37 C36 H36 119.6 . . ?
C35 C36 H36 119.6 . . ?
O1 C17 C16 126.9(2) . . ?
O1 C17 C18 128.3(3) . . ?
C16 C17 C18 104.8(2) . . ?
C27 C26 C25 121.2(2) . . ?
C27 C26 H26 119.4 . . ?
C25 C26 H26 119.4 . . ?
C13 C14 C15 120.2(3) . . ?
C13 C14 H14 119.9 . . ?
C15 C14 H14 119.9 . . ?
C29 C28 C27 120.3(2) . . ?
C29 C28 H28 119.8 . . ?
C27 C28 H28 119.8 . . ?
C4 C5 C6 121.6(2) . . ?
C4 C5 H5 119.2 . . ?
C6 C5 H5 119.2 . . ?
C10 C9 C33 118.0(2) . . ?
C10 C9 C8 123.5(2) . . ?
C33 C9 C8 118.5(2) . . ?
C15 C16 C11 121.7(3) . . ?
C15 C16 C17 128.5(3) . . ?
C11 C16 C17 109.8(2) . . ?
C23 C24 C25 120.6(2) . . ?
C23 C24 H24 119.7 . . ?
C25 C24 H24 119.7 . . ?
C1 C2 C3 120.6(2) . . ?
C1 C2 H2 119.7 . . ?
C3 C2 H2 119.7 . . ?
C8 C7 C6 121.4(2) . . ?
C8 C7 H7 119.3 . . ?
C6 C7 H7 119.3 . . ?
C11 C12 C13 118.1(3) . . ?
C11 C12 H12 120.9 . . ?
C13 C12 H12 120.9 . . ?
C14 C15 C16 118.3(3) . . ?
C14 C15 H15 120.8 . . ?
C16 C15 H15 120.8 . . ?
C14 C13 C12 121.8(3) . . ?
C14 C13 H13 119.1 . . ?
C12 C13 H13 119.1 . . ?

loop_
_geom_bond_atom_site_label_1
_geom_bond_atom_site_label_2
_geom_bond_distance
_geom_bond_site_symmetry_2
_geom_bond_publ_flag
O1 C17 1.220(3) . ?
C34 C6 1.416(3) . ?
C34 C33 1.446(3) . ?
C34 C35 1.448(3) . ?
C30 C29 1.413(3) . ?
C30 C25 1.419(3) . ?
C30 C31 1.452(3) . ?
C33 C9 1.427(3) . ?
C33 C32 1.453(3) . ?
C32 C19 1.422(3) . ?
C32 C31 1.442(3) . ?
C35 C36 1.414(3) . ?
C35 C3 1.415(3) . ?
C31 C22 1.416(3) . ?
C6 C7 1.421(3) . ?
C6 C5 1.429(3) . ?
C18 C10 1.380(3) . ?
C18 C19 1.415(3) . ?
C18 C17 1.498(3) . ?
C25 C26 1.409(4) . ?
C25 C24 1.436(4) . ?
C20 C21 1.350(4) . ?
C20 C19 1.432(3) . ?
C20 H20 0.9500 . ?
C4 C5 1.352(4) . ?
C4 C3 1.435(4) . ?
C4 H4 0.9500 . ?
C23 C24 1.345(4) . ?
C23 C22 1.434(4) . ?
C23 H23 0.9500 . ?
C10 C9 1.423(3) . ?
C10 C11 1.503(3) . ?
C22 C21 1.426(4) . ?
C37 C36 1.376(3) . ?
C37 C1 1.398(4) . ?
C37 H37 0.9500 . ?
C21 H21 0.9500 . ?
C1 C2 1.367(4) . ?
C1 H1 0.9500 . ?
C29 C28 1.374(3) . ?
C29 H29 0.9500 . ?
C3 C2 1.413(4) . ?
C11 C12 1.381(4) . ?
C11 C16 1.401(4) . ?
C8 C7 1.352(4) . ?
C8 C9 1.431(3) . ?
C8 H8 0.9500 . ?
C27 C26 1.368(4) . ?
C27 C28 1.406(4) . ?
C27 H27 0.9500 . ?
C36 H36 0.9500 . ?
C17 C16 1.484(4) . ?
C26 H26 0.9500 . ?
C14 C13 1.381(4) . ?
C14 C15 1.384(5) . ?
C14 H14 0.9500 . ?
C28 H28 0.9500 . ?
C5 H5 0.9500 . ?
C16 C15 1.394(4) . ?
C24 H24 0.9500 . ?
C2 H2 0.9500 . ?
C7 H7 0.9500 . ?
C12 C13 1.409(4) . ?
C12 H12 0.9500 . ?
C15 H15 0.9500 . ?
C13 H13 0.9500 . ?

loop_
_geom_torsion_atom_site_label_1
_geom_torsion_atom_site_label_2
_geom_torsion_atom_site_label_3
_geom_torsion_atom_site_label_4
_geom_torsion
_geom_torsion_site_symmetry_1
_geom_torsion_site_symmetry_2
_geom_torsion_site_symmetry_3
_geom_torsion_site_symmetry_4
_geom_torsion_publ_flag
C6 C34 C33 C9 22.8(3) . . . . ?
C35 C34 C33 C9 -157.6(2) . . . . ?
C6 C34 C33 C32 -156.2(2) . . . . ?
C35 C34 C33 C32 23.4(3) . . . . ?
C9 C33 C32 C19 27.0(3) . . . . ?
C34 C33 C32 C19 -154.0(2) . . . . ?
C9 C33 C32 C31 -152.6(2) . . . . ?
C34 C33 C32 C31 26.4(3) . . . . ?
C6 C34 C35 C36 -158.1(2) . . . . ?
C33 C34 C35 C36 22.3(3) . . . . ?
C6 C34 C35 C3 18.2(3) . . . . ?
C33 C34 C35 C3 -161.4(2) . . . . ?
C19 C32 C31 C22 22.4(3) . . . . ?
C33 C32 C31 C22 -157.9(2) . . . . ?
C19 C32 C31 C30 -154.3(2) . . . . ?
C33 C32 C31 C30 25.4(3) . . . . ?
C29 C30 C31 C22 -157.4(2) . . . . ?
C25 C30 C31 C22 17.3(3) . . . . ?
C29 C30 C31 C32 19.3(3) . . . . ?
C25 C30 C31 C32 -166.0(2) . . . . ?
C33 C34 C6 C7 -15.7(3) . . . . ?
C35 C34 C6 C7 164.7(2) . . . . ?
C33 C34 C6 C5 164.2(2) . . . . ?
C35 C34 C6 C5 -15.4(3) . . . . ?
C29 C30 C25 C26 -7.0(3) . . . . ?
C31 C30 C25 C26 178.0(2) . . . . ?
C29 C30 C25 C24 168.9(2) . . . . ?
C31 C30 C25 C24 -6.1(3) . . . . ?
C19 C18 C10 C9 14.1(4) . . . . ?
C17 C18 C10 C9 -169.4(2) . . . . ?
C19 C18 C10 C11 -172.4(2) . . . . ?
C17 C18 C10 C11 4.1(3) . . . . ?
C32 C31 C22 C21 -14.6(3) . . . . ?
C30 C31 C22 C21 162.3(2) . . . . ?
C32 C31 C22 C23 167.1(2) . . . . ?
C30 C31 C22 C23 -16.0(3) . . . . ?
C24 C23 C22 C31 3.3(4) . . . . ?
C24 C23 C22 C21 -175.0(2) . . . . ?
C19 C20 C21 C22 7.8(4) . . . . ?
C31 C22 C21 C20 -0.6(4) . . . . ?
C23 C22 C21 C20 177.7(2) . . . . ?
C10 C18 C19 C32 -2.9(3) . . . . ?
C17 C18 C19 C32 -178.6(2) . . . . ?
C10 C18 C19 C20 175.1(2) . . . . ?
C17 C18 C19 C20 -0.7(4) . . . . ?
C31 C32 C19 C18 162.2(2) . . . . ?
C33 C32 C19 C18 -17.4(3) . . . . ?
C31 C32 C19 C20 -15.8(3) . . . . ?
C33 C32 C19 C20 164.6(2) . . . . ?
C21 C20 C19 C18 -177.3(2) . . . . ?
C21 C20 C19 C32 0.6(4) . . . . ?
C36 C37 C1 C2 -5.3(4) . . . . ?
C25 C30 C29 C28 5.4(3) . . . . ?
C31 C30 C29 C28 -179.9(2) . . . . ?
C36 C35 C3 C2 -9.2(3) . . . . ?
C34 C35 C3 C2 174.4(2) . . . . ?
C36 C35 C3 C4 168.1(2) . . . . ?
C34 C35 C3 C4 -8.3(3) . . . . ?
C5 C4 C3 C2 172.5(3) . . . . ?
C5 C4 C3 C35 -4.8(4) . . . . ?
C18 C10 C11 C12 175.8(3) . . . . ?
C9 C10 C11 C12 -11.6(4) . . . . ?
C18 C10 C11 C16 -4.0(3) . . . . ?
C9 C10 C11 C16 168.6(2) . . . . ?
C1 C37 C36 C35 0.8(4) . . . . ?
C3 C35 C36 C37 6.4(3) . . . . ?
C34 C35 C36 C37 -177.3(2) . . . . ?
C10 C18 C17 O1 176.2(3) . . . . ?
C19 C18 C17 O1 -7.6(4) . . . . ?
C10 C18 C17 C16 -2.7(3) . . . . ?
C19 C18 C17 C16 173.5(2) . . . . ?
C28 C27 C26 C25 1.2(4) . . . . ?
C30 C25 C26 C27 3.8(4) . . . . ?
C24 C25 C26 C27 -171.9(2) . . . . ?
C30 C29 C28 C27 -0.4(4) . . . . ?
C26 C27 C28 C29 -3.0(4) . . . . ?
C3 C4 C5 C6 7.7(4) . . . . ?
C34 C6 C5 C4 2.7(4) . . . . ?
C7 C6 C5 C4 -177.4(3) . . . . ?
C18 C10 C9 C33 -4.2(3) . . . . ?
C11 C10 C9 C33 -176.1(2) . . . . ?
C18 C10 C9 C8 175.2(2) . . . . ?
C11 C10 C9 C8 3.2(4) . . . . ?
C34 C33 C9 C10 164.9(2) . . . . ?
C32 C33 C9 C10 -16.0(3) . . . . ?
C34 C33 C9 C8 -14.4(3) . . . . ?
C32 C33 C9 C8 164.6(2) . . . . ?
C7 C8 C9 C10 179.4(2) . . . . ?
C7 C8 C9 C33 -1.3(4) . . . . ?
C12 C11 C16 C15 2.9(4) . . . . ?
C10 C11 C16 C15 -177.3(2) . . . . ?
C12 C11 C16 C17 -177.6(2) . . . . ?
C10 C11 C16 C17 2.3(3) . . . . ?
O1 C17 C16 C15 0.7(5) . . . . ?
C18 C17 C16 C15 179.6(3) . . . . ?
O1 C17 C16 C11 -178.8(3) . . . . ?
C18 C17 C16 C11 0.1(3) . . . . ?
C22 C23 C24 C25 8.4(4) . . . . ?
C26 C25 C24 C23 168.9(2) . . . . ?
C30 C25 C24 C23 -6.8(4) . . . . ?
C37 C1 C2 C3 2.4(4) . . . . ?
C35 C3 C2 C1 4.9(4) . . . . ?
C4 C3 C2 C1 -172.3(3) . . . . ?
C9 C8 C7 C6 8.9(4) . . . . ?
C34 C6 C7 C8 -0.1(4) . . . . ?
C5 C6 C7 C8 180.0(3) . . . . ?
C16 C11 C12 C13 -3.5(4) . . . . ?
C10 C11 C12 C13 176.7(2) . . . . ?
C13 C14 C15 C16 -2.6(4) . . . . ?
C11 C16 C15 C14 0.2(4) . . . . ?
C17 C16 C15 C14 -179.2(3) . . . . ?
C15 C14 C13 C12 1.9(4) . . . . ?
C11 C12 C13 C14 1.2(4) . . . . ?
